data_7243405
loop_
_publ_author_name
'Sanda Bawa, Ali'
'Meunier-Prest, Rita'
'Rousselin, Yoann'
'Couvercelle, Jean-Pierre'
'Christine, Stern'
'Mal\'ezieux, Bernard'
'Bouvet, Marcel'

_publ_section_title
;
 Series of charge transfer complexes obtained as crystals in a confined
 environment
;
_journal_name_full CrystEngComm
_journal_paper_doi 10.1039/D1CE00929J
_journal_year 2021
_chemical_formula_moiety 'C10 H2 N4, 2(C8 H10 O4)'
_chemical_formula_sum 'C26 H22 N4 O8'
_chemical_formula_weight 518.47
_space_group_crystal_system monoclinic
_space_group_IT_number 15
_space_group_name_Hall '-C 2yc'
_space_group_name_H-M_alt 'C 1 2/c 1'
_atom_sites_solution_hydrogens geom
_audit_creation_date 2020-04-01
_audit_creation_method
;
Olex2 1.2
(compiled May 18 2018 14:05:52 for OlexSys, GUI svn.r5506)
;
_audit_update_record
;
2020-04-01 deposited with the CCDC.	2021-08-19 downloaded from the CCDC.
;
_cell_angle_alpha 90
_cell_angle_beta 112.728(3)
_cell_angle_gamma 90
_cell_formula_units_Z 4
_cell_length_a 18.7810(12)
_cell_length_b 7.6668(5)
_cell_length_c 17.9141(8)
_cell_measurement_reflns_used 2695
_cell_measurement_temperature 115.0(1)
_cell_measurement_theta_max 27.485
_cell_measurement_theta_min 0.998
_cell_volume 2379.2(2)
_computing_cell_refinement 'HKL Scalepack (Otwinowski & Minor 1997)'
_computing_data_collection 'Collect (Bruker AXS BV, 1997-2004)'
_computing_data_reduction 'HKL Denzo and Scalepack (Otwinowski & Minor 1997)'
_computing_molecular_graphics 'Olex2 (Dolomanov et al., 2009)'
_computing_publication_material 'Olex2 (Dolomanov et al., 2009)'
_computing_structure_refinement 'ShelXL (Sheldrick, 2015)'
_computing_structure_solution 'SIR92 (Altomare et al., 1993)'
_diffrn_ambient_temperature 115.0(1)
_diffrn_detector 'CCD Plate'
_diffrn_detector_area_resol_mean '512 x 512'
_diffrn_detector_type APEX2
_diffrn_measured_fraction_theta_full 0.994
_diffrn_measured_fraction_theta_max 0.990
_diffrn_measurement_device '\k-geometry diffractometer'
_diffrn_measurement_device_type 'Nonius Kappa Apex II'
_diffrn_measurement_method '\f and \w scans'
_diffrn_radiation_collimation '0.6 mm'
_diffrn_radiation_monochromator graphite
_diffrn_radiation_probe x-ray
_diffrn_radiation_type MoK\a
_diffrn_radiation_wavelength 0.71073
_diffrn_reflns_av_R_equivalents 0.0377
_diffrn_reflns_av_unetI/netI 0.0415
_diffrn_reflns_Laue_measured_fraction_full 0.994
_diffrn_reflns_Laue_measured_fraction_max 0.990
_diffrn_reflns_limit_h_max 24
_diffrn_reflns_limit_h_min -23
_diffrn_reflns_limit_k_max 9
_diffrn_reflns_limit_k_min -9
_diffrn_reflns_limit_l_max 23
_diffrn_reflns_limit_l_min -23
_diffrn_reflns_number 4818
_diffrn_reflns_point_group_measured_fraction_full 0.994
_diffrn_reflns_point_group_measured_fraction_max 0.990
_diffrn_reflns_theta_full 25.242
_diffrn_reflns_theta_max 27.456
_diffrn_reflns_theta_min 2.351
_diffrn_source 'X-ray tube'
_diffrn_source_target Mo
_diffrn_source_type 'Siemens KFF Mo 2K-180'
_exptl_absorpt_coefficient_mu 0.109
_exptl_absorpt_correction_type none
_exptl_crystal_colour 'metallic dark black'
_exptl_crystal_colour_lustre metallic
_exptl_crystal_colour_modifier dark
_exptl_crystal_colour_primary black
_exptl_crystal_density_diffrn 1.447
_exptl_crystal_density_method 'not measured'
_exptl_crystal_description Prism
_exptl_crystal_F_000 1080
_exptl_crystal_recrystallization_method 'The material was recrystallised from --- by sublimation'
_exptl_crystal_size_max 0.17
_exptl_crystal_size_mid 0.12
_exptl_crystal_size_min 0.12
_refine_diff_density_max 0.346
_refine_diff_density_min -0.274
_refine_diff_density_rms 0.059
_refine_ls_extinction_method none
_refine_ls_goodness_of_fit_ref 1.104
_refine_ls_hydrogen_treatment constr
_refine_ls_matrix_type full
_refine_ls_number_parameters 176
_refine_ls_number_reflns 2698
_refine_ls_number_restraints 0
_refine_ls_restrained_S_all 1.104
_refine_ls_R_factor_all 0.0746
_refine_ls_R_factor_gt 0.0540
_refine_ls_shift/su_max 0.000
_refine_ls_shift/su_mean 0.000
_refine_ls_structure_factor_coef Fsqd
_refine_ls_weighting_details 'w=1/[\s^2^(Fo^2^)+(0.0140P)^2^+6.4975P] where P=(Fo^2^+2Fc^2^)/3'
_refine_ls_weighting_scheme calc
_refine_ls_wR_factor_gt 0.1018
_refine_ls_wR_factor_ref 0.1134
_reflns_Friedel_coverage 0.000
_reflns_number_gt 2129
_reflns_number_total 2698
_reflns_threshold_expression 'I > 2\s(I)'
_cod_data_source_file d1ce00929j2.cif
_cod_data_source_block TCNB-(H2Q(OMe)2)2
_cod_database_code 7243405
_publcif_datablock.id {604b314a-6c85-4b0f-9866-8b31093311dd}

_shelx_shelxl_version_number 2018/3
_shelx_space_group_comment
;
The symmetry employed for this shelxl refinement is uniquely defined
by the following loop, which should always be used as a source of
symmetry information in preference to the above space-group names.
They are only intended as comments.
;
_shelx_estimated_absorpt_t_max 0.987
_shelx_estimated_absorpt_t_min 0.982
_olex2_refinement_description
;
1. Fixed Uiso
 At 1.2 times of:
  All C(H) groups
 At 1.5 times of:
  All C(H,H,H) groups, All O(H) groups
2.a Aromatic/amide H refined with riding coordinates:
 C2(H2), C6(H6), C11(H11)
2.b Idealised Me refined as rotating group:
 C7(H7A,H7B,H7C), C8(H8A,H8B,H8C)
2.c Idealised tetrahedral OH refined as rotating group:
 O1(H1), O3(H3)
;
_olex2_diffrn_ambient_temperature_device 'Oxford Cryosystems'
_olex2_exptl_crystal_mounting_method 'The crystal was mounted on a mylar loop with grease'
_olex2_submission_special_instructions 'No special instructions were received'
_publcif_funding_html
;
;

loop_
_space_group_symop_operation_xyz
'x, y, z'
'-x, y, -z+1/2'
'x+1/2, y+1/2, z'
'-x+1/2, y+1/2, -z+1/2'
'-x, -y, -z'
'x, -y, z-1/2'
'-x+1/2, -y+1/2, -z'
'x+1/2, -y+1/2, z-1/2'

loop_
_atom_site_label
_atom_site_type_symbol
_atom_site_fract_x
_atom_site_fract_y
_atom_site_fract_z
_atom_site_U_iso_or_equiv
_atom_site_adp_type
_atom_site_occupancy
_atom_site_site_symmetry_order
_atom_site_calc_flag
_atom_site_refinement_flags_posn
_atom_site_refinement_flags_adp
_atom_site_refinement_flags_occupancy
_atom_site_disorder_assembly
_atom_site_disorder_group
C1 C 0.92582(12) -0.0893(3) 0.65140(12) 0.0182(4) Uani 1 1 d . . . . .
C2 C 0.96718(11) 0.0434(3) 0.63392(12) 0.0187(4) Uani 1 1 d . . . . .
H2 H 1.006657 0.017616 0.614791 0.022 Uiso 1 1 calc R . . . .
C3 C 0.94942(11) 0.2155(3) 0.64509(12) 0.0165(4) Uani 1 1 d . . . . .
C4 C 0.89127(11) 0.2550(3) 0.67282(11) 0.0156(4) Uani 1 1 d . . . . .
C5 C 0.84994(11) 0.1194(3) 0.68833(11) 0.0164(4) Uani 1 1 d . . . . .
C6 C 0.86709(11) -0.0544(3) 0.67799(12) 0.0176(4) Uani 1 1 d . . . . .
H6 H 0.838924 -0.146925 0.689003 0.021 Uiso 1 1 calc R . . . .
C7 C 1.05137(12) 0.3257(3) 0.61011(14) 0.0230(5) Uani 1 1 d . . . . .
H7A H 1.089529 0.259778 0.654459 0.034 Uiso 1 1 calc GR . . . .
H7B H 1.073871 0.437065 0.603459 0.034 Uiso 1 1 calc GR . . . .
H7C H 1.036299 0.258250 0.559887 0.034 Uiso 1 1 calc GR . . . .
C8 C 0.75157(12) 0.0318(3) 0.73441(13) 0.0224(5) Uani 1 1 d . . . . .
H8A H 0.726560 -0.043804 0.687395 0.034 Uiso 1 1 calc GR . . . .
H8B H 0.712329 0.082523 0.751403 0.034 Uiso 1 1 calc GR . . . .
H8C H 0.788024 -0.036914 0.778920 0.034 Uiso 1 1 calc GR . . . .
C9 C 0.86786(12) 0.2352(3) 0.43830(12) 0.0195(4) Uani 1 1 d . . . . .
C10 C 0.80799(11) 0.2426(3) 0.47023(12) 0.0167(4) Uani 1 1 d . . . . .
C11 C 0.78803(12) 0.4029(3) 0.49267(12) 0.0167(4) Uani 1 1 d . . . . .
H11 H 0.813830 0.506182 0.487751 0.020 Uiso 1 1 calc R . . . .
C12 C 0.77029(11) 0.0897(3) 0.47752(12) 0.0159(4) Uani 1 1 d . . . . .
C13 C 0.79160(12) -0.0756(3) 0.45389(12) 0.0187(4) Uani 1 1 d . . . . .
N1 N 0.91491(11) 0.2327(2) 0.41258(11) 0.0247(4) Uani 1 1 d . . . . .
N2 N 0.80966(11) -0.2054(2) 0.43476(12) 0.0249(4) Uani 1 1 d . . . . .
O1 O 0.94106(9) -0.26277(19) 0.64231(10) 0.0263(4) Uani 1 1 d . . . . .
H1 H 0.979621 -0.269897 0.629667 0.039 Uiso 1 1 calc GR . . . .
O2 O 0.98450(8) 0.35809(19) 0.62849(9) 0.0224(3) Uani 1 1 d . . . . .
O3 O 0.87315(8) 0.42431(19) 0.68372(9) 0.0198(3) Uani 1 1 d . . . . .
H3 H 0.904163 0.492404 0.675064 0.030 Uiso 1 1 calc GR . . . .
O4 O 0.79226(8) 0.16888(19) 0.71320(9) 0.0196(3) Uani 1 1 d . . . . .

loop_
_atom_site_aniso_label
_atom_site_aniso_U_11
_atom_site_aniso_U_22
_atom_site_aniso_U_33
_atom_site_aniso_U_23
_atom_site_aniso_U_13
_atom_site_aniso_U_12
C1 0.0195(10) 0.0124(10) 0.0222(10) 0.0011(8) 0.0074(8) 0.0018(8)
C2 0.0167(10) 0.0186(10) 0.0231(10) -0.0004(8) 0.0104(8) 0.0023(8)
C3 0.0148(10) 0.0160(10) 0.0189(9) 0.0006(8) 0.0065(8) -0.0007(8)
C4 0.0153(9) 0.0142(10) 0.0168(9) -0.0007(8) 0.0055(8) 0.0018(8)
C5 0.0139(9) 0.0201(10) 0.0160(9) -0.0001(8) 0.0066(7) 0.0005(8)
C6 0.0189(10) 0.0147(10) 0.0206(10) -0.0001(8) 0.0091(8) -0.0031(8)
C7 0.0178(10) 0.0218(11) 0.0340(12) 0.0021(9) 0.0152(9) -0.0015(9)
C8 0.0233(10) 0.0215(11) 0.0281(12) -0.0027(9) 0.0161(9) -0.0050(9)
C9 0.0232(11) 0.0135(10) 0.0234(10) 0.0001(8) 0.0107(9) -0.0005(8)
C10 0.0173(10) 0.0172(10) 0.0162(9) 0.0019(8) 0.0072(8) 0.0013(8)
C11 0.0186(10) 0.0122(9) 0.0193(9) 0.0023(8) 0.0073(8) 0.0011(8)
C12 0.0180(10) 0.0131(9) 0.0161(9) 0.0013(7) 0.0062(8) 0.0016(8)
C13 0.0204(10) 0.0170(10) 0.0213(10) 0.0015(8) 0.0110(8) -0.0008(8)
N1 0.0281(10) 0.0190(9) 0.0328(10) 0.0004(8) 0.0179(9) 0.0013(8)
N2 0.0297(10) 0.0173(9) 0.0324(10) -0.0015(8) 0.0170(8) -0.0007(8)
O1 0.0288(9) 0.0149(8) 0.0423(10) -0.0001(7) 0.0217(8) 0.0029(7)
O2 0.0209(8) 0.0153(7) 0.0368(9) 0.0015(6) 0.0176(7) -0.0006(6)
O3 0.0223(8) 0.0134(7) 0.0278(8) -0.0016(6) 0.0143(6) -0.0012(6)
O4 0.0186(7) 0.0194(8) 0.0263(7) -0.0010(6) 0.0146(6) -0.0011(6)

loop_
_atom_type_symbol
_atom_type_description
_atom_type_scat_dispersion_real
_atom_type_scat_dispersion_imag
_atom_type_scat_source
C C 0.0033 0.0016 'International Tables Vol C Tables 4.2.6.8 and 6.1.1.4'
H H 0.0000 0.0000 'International Tables Vol C Tables 4.2.6.8 and 6.1.1.4'
N N 0.0061 0.0033 'International Tables Vol C Tables 4.2.6.8 and 6.1.1.4'
O O 0.0106 0.0060 'International Tables Vol C Tables 4.2.6.8 and 6.1.1.4'

loop_
_geom_angle_atom_site_label_1
_geom_angle_atom_site_label_2
_geom_angle_atom_site_label_3
_geom_angle
_geom_angle_site_symmetry_1
_geom_angle_site_symmetry_3
_geom_angle_publ_flag
C6 C1 C2 121.70(19) . . ?
O1 C1 C2 121.28(18) . . ?
O1 C1 C6 117.01(18) . . ?
C1 C2 H2 120.8 . . ?
C1 C2 C3 118.41(19) . . ?
C3 C2 H2 120.8 . . ?
C2 C3 C4 121.29(19) . . ?
O2 C3 C2 124.28(18) . . ?
O2 C3 C4 114.41(18) . . ?
C5 C4 C3 118.91(19) . . ?
O3 C4 C3 121.70(18) . . ?
O3 C4 C5 119.38(17) . . ?
C4 C5 C6 120.76(18) . . ?
O4 C5 C4 115.45(18) . . ?
O4 C5 C6 123.79(18) . . ?
C1 C6 C5 118.91(18) . . ?
C1 C6 H6 120.5 . . ?
C5 C6 H6 120.5 . . ?
H7A C7 H7B 109.5 . . ?
H7A C7 H7C 109.5 . . ?
H7B C7 H7C 109.5 . . ?
O2 C7 H7A 109.5 . . ?
O2 C7 H7B 109.5 . . ?
O2 C7 H7C 109.5 . . ?
H8A C8 H8B 109.5 . . ?
H8A C8 H8C 109.5 . . ?
H8B C8 H8C 109.5 . . ?
O4 C8 H8A 109.5 . . ?
O4 C8 H8B 109.5 . . ?
O4 C8 H8C 109.5 . . ?
N1 C9 C10 178.7(2) . . ?
C11 C10 C9 119.16(19) . . ?
C11 C10 C12 120.71(18) . . ?
C12 C10 C9 120.13(19) . . ?
C10 C11 H11 120.4 . . ?
C10 C11 C12 119.15(19) . 7_656 ?
C12 C11 H11 120.4 7_656 . ?
C10 C12 C13 120.05(18) . . ?
C11 C12 C10 120.14(19) 7_656 . ?
C11 C12 C13 119.81(18) 7_656 . ?
N2 C13 C12 178.6(2) . . ?
C1 O1 H1 109.5 . . ?
C3 O2 C7 116.68(16) . . ?
C4 O3 H3 109.5 . . ?
C5 O4 C8 116.81(16) . . ?

loop_
_geom_bond_atom_site_label_1
_geom_bond_atom_site_label_2
_geom_bond_distance
_geom_bond_site_symmetry_2
_geom_bond_publ_flag
C1 C2 1.387(3) . ?
C1 C6 1.386(3) . ?
C1 O1 1.383(2) . ?
C2 H2 0.9500 . ?
C2 C3 1.395(3) . ?
C3 C4 1.397(3) . ?
C3 O2 1.367(2) . ?
C4 C5 1.388(3) . ?
C4 O3 1.375(2) . ?
C5 C6 1.400(3) . ?
C5 O4 1.374(2) . ?
C6 H6 0.9500 . ?
C7 H7A 0.9800 . ?
C7 H7B 0.9800 . ?
C7 H7C 0.9800 . ?
C7 O2 1.438(2) . ?
C8 H8A 0.9800 . ?
C8 H8B 0.9800 . ?
C8 H8C 0.9800 . ?
C8 O4 1.434(2) . ?
C9 C10 1.446(3) . ?
C9 N1 1.144(3) . ?
C10 C11 1.389(3) . ?
C10 C12 1.402(3) . ?
C11 H11 0.9500 . ?
C11 C12 1.393(3) 7_656 ?
C12 C13 1.441(3) . ?
C13 N2 1.145(3) . ?
O1 H1 0.8400 . ?
O3 H3 0.8400 . ?

loop_
_geom_hbond_atom_site_label_D
_geom_hbond_atom_site_label_H
_geom_hbond_atom_site_label_A
_geom_hbond_distance_DH
_geom_hbond_distance_HA
_geom_hbond_distance_DA
_geom_hbond_angle_DHA
_geom_hbond_site_symmetry_A
_geom_hbond_publ_flag
C11 H11 N2 0.95 2.40 3.254(3) 150.0 1_565 yes
O1 H1 N1 0.84 2.40 3.224(2) 169.1 5_756 yes
O3 H3 O1 0.84 2.16 2.943(2) 155.3 1_565 yes

loop_
_geom_torsion_atom_site_label_1
_geom_torsion_atom_site_label_2
_geom_torsion_atom_site_label_3
_geom_torsion_atom_site_label_4
_geom_torsion
_geom_torsion_site_symmetry_1
_geom_torsion_site_symmetry_2
_geom_torsion_site_symmetry_3
_geom_torsion_site_symmetry_4
_geom_torsion_publ_flag
C1 C2 C3 C4 -0.3(3) . . . . ?
C1 C2 C3 O2 -178.49(19) . . . . ?
C2 C1 C6 C5 -0.8(3) . . . . ?
C2 C3 C4 C5 -0.9(3) . . . . ?
C2 C3 C4 O3 -179.74(18) . . . . ?
C2 C3 O2 C7 -9.7(3) . . . . ?
C3 C4 C5 C6 1.3(3) . . . . ?
C3 C4 C5 O4 -178.20(17) . . . . ?
C4 C3 O2 C7 172.00(17) . . . . ?
C4 C5 C6 C1 -0.4(3) . . . . ?
C4 C5 O4 C8 -176.34(17) . . . . ?
C6 C1 C2 C3 1.2(3) . . . . ?
C6 C5 O4 C8 4.2(3) . . . . ?
C9 C10 C11 C12 179.21(18) . . . 7_656 ?
C9 C10 C12 C11 -179.21(18) . . . 7_656 ?
C9 C10 C12 C13 0.6(3) . . . . ?
C11 C10 C12 C11 0.2(3) . . . 7_656 ?
C11 C10 C12 C13 179.93(19) . . . . ?
C12 C10 C11 C12 -0.2(3) . . . 7_656 ?
O1 C1 C2 C3 -179.42(19) . . . . ?
O1 C1 C6 C5 179.75(18) . . . . ?
O2 C3 C4 C5 177.46(17) . . . . ?
O2 C3 C4 O3 -1.4(3) . . . . ?
O3 C4 C5 C6 -179.87(18) . . . . ?
O3 C4 C5 O4 0.7(3) . . . . ?
O4 C5 C6 C1 179.00(18) . . . . ?
